data_4106526
loop_
_publ_author_name
'Rehan Ahmed'
'Andrea Altieri'
'Daniel M. D'Souza'
'David A. Leigh'
'Kathleen M. Mullen'
'Marcus Papmeyer'
'Alexandra M. Z. Slawin'
'Jenny K. Y. Wong'
'J. Derek Woollins'

_publ_section_title
;
 Phosphorus-Based Functional Groups as Hydrogen Bonding Templates for
 Rotaxane Formation
;
_journal_name_full 'Journal of the American Chemical Society'
_journal_page_first 12304
_journal_page_last 12310
_journal_paper_doi 10.1021/ja2049786
_journal_volume 133
_journal_year 2011
_chemical_formula_moiety 'C32 H28 N4 O4,C27 H27 N1 O2 P2,2(H2 O)'
_chemical_formula_sum 'C59 H59 N5 O8 P2'
_chemical_formula_weight 1028.05
_chemical_name_systematic
; 
 ? 
;
_space_group_IT_number 14
_symmetry_cell_setting monoclinic
_symmetry_space_group_name_Hall '-P 2yn'
_symmetry_space_group_name_H-M 'P 1 21/n 1'
_atom_sites_solution_hydrogens geom
_atom_sites_solution_primary direct
_atom_sites_solution_secondary difmap
_audit_creation_method SHELXL-97
_cell_angle_alpha 90.00
_cell_angle_beta 100.17
_cell_angle_gamma 90.00
_cell_formula_units_Z 2
_cell_length_a 13.3677(17)
_cell_length_b 11.6746(15)
_cell_length_c 17.642(2)
_cell_measurement_reflns_used 32
_cell_measurement_temperature 293(2)
_cell_measurement_theta_max 28
_cell_measurement_theta_min 12
_cell_volume 2710.0(6)
_computing_cell_refinement SMART/SAINT
_computing_data_collection SMART
_computing_data_reduction SAINT
_computing_molecular_graphics SHELXTL
_computing_publication_material SHELXTL
_computing_structure_refinement 'SHELXL-97 (Sheldrick, 1997)'
_computing_structure_solution 'SHELXS-97 (Sheldrick, 1990)'
_diffrn_ambient_temperature 293(2)
_diffrn_measured_fraction_theta_full 0.997
_diffrn_measured_fraction_theta_max 0.997
_diffrn_measurement_device_type 'CCD area detector'
_diffrn_measurement_method 'phi and omega scans'
_diffrn_radiation_monochromator graphite
_diffrn_radiation_source 'fine-focus sealed tube'
_diffrn_radiation_type MoK\a
_diffrn_radiation_wavelength 0.71073
_diffrn_reflns_av_R_equivalents 0.1921
_diffrn_reflns_av_sigmaI/netI 0.1538
_diffrn_reflns_limit_h_max 14
_diffrn_reflns_limit_h_min -14
_diffrn_reflns_limit_k_max 12
_diffrn_reflns_limit_k_min -12
_diffrn_reflns_limit_l_max 19
_diffrn_reflns_limit_l_min -15
_diffrn_reflns_number 13440
_diffrn_reflns_theta_full 23.29
_diffrn_reflns_theta_max 23.29
_diffrn_reflns_theta_min 1.77
_exptl_absorpt_coefficient_mu 0.140
_exptl_absorpt_correction_T_max 1.000000
_exptl_absorpt_correction_T_min 0.579408
_exptl_absorpt_correction_type multi-scan
_exptl_absorpt_process_details SADABS
_exptl_crystal_colour colourless
_exptl_crystal_density_diffrn 1.260
_exptl_crystal_description prism
_exptl_crystal_F_000 1084
_exptl_crystal_size_max .12
_exptl_crystal_size_mid .08
_exptl_crystal_size_min .03
_refine_diff_density_max 0.296
_refine_diff_density_min -0.259
_refine_diff_density_rms 0.049
_refine_ls_extinction_method none
_refine_ls_goodness_of_fit_ref 1.005
_refine_ls_hydrogen_treatment mixed
_refine_ls_matrix_type full
_refine_ls_number_parameters 360
_refine_ls_number_reflns 3898
_refine_ls_number_restraints 11
_refine_ls_restrained_S_all 1.003
_refine_ls_R_factor_all 0.2006
_refine_ls_R_factor_gt 0.0780
_refine_ls_shift/su_max 0.028
_refine_ls_shift/su_mean 0.001
_refine_ls_structure_factor_coef Fsqd
_refine_ls_weighting_details 'calc w=1/[\s^2^(Fo^2^)+(0.0598P)^2^+2.4612P] where P=(Fo^2^+2Fc^2^)/3'
_refine_ls_weighting_scheme calc
_refine_ls_wR_factor_gt 0.1529
_refine_ls_wR_factor_ref 0.2068
_reflns_number_gt 1699
_reflns_number_total 3898
_reflns_threshold_expression >2sigma(I)
_cod_data_source_file ja2049786_si_006.cif
_cod_data_source_block 17
_cod_original_cell_volume 2709.9(6)
_cod_database_code 4106526

loop_
_symmetry_equiv_pos_as_xyz
'x, y, z'
'-x+1/2, y+1/2, -z+1/2'
'-x, -y, -z'
'x-1/2, -y-1/2, z-1/2'

loop_
_atom_site_label
_atom_site_type_symbol
_atom_site_fract_x
_atom_site_fract_y
_atom_site_fract_z
_atom_site_U_iso_or_equiv
_atom_site_adp_type
_atom_site_occupancy
_atom_site_symmetry_multiplicity
_atom_site_calc_flag
_atom_site_refinement_flags
_atom_site_disorder_assembly
_atom_site_disorder_group
C1 C 1.0850(6) 0.1183(6) -0.0543(4) 0.081(2) Uani 1 1 d . . .
H1A H 1.0398 0.0735 -0.0286 0.097 Uiso 1 1 calc R . .
H1B H 1.1221 0.0654 -0.0815 0.097 Uiso 1 1 calc R . .
N2 N 1.1574(5) 0.1787(5) 0.0039(4) 0.0648(16) Uani 1 1 d D . .
H2N H 1.136(5) 0.197(6) 0.052(2) 0.10(3) Uiso 1 1 d D . .
C3 C 1.2569(6) 0.1963(6) -0.0044(5) 0.0606(19) Uani 1 1 d . . .
O3 O 1.2904(4) 0.1570(4) -0.0594(3) 0.0866(17) Uani 1 1 d . . .
C4 C 1.3214(6) 0.2635(5) 0.0578(4) 0.0537(17) Uani 1 1 d . . .
C5 C 1.2817(5) 0.3384(5) 0.1062(4) 0.0511(17) Uani 1 1 d . . .
H5A H 1.2116 0.3458 0.1016 0.061 Uiso 1 1 calc R . .
C6 C 1.3450(5) 0.4020(5) 0.1613(4) 0.0488(16) Uani 1 1 d . . .
C7 C 1.4499(5) 0.3899(6) 0.1688(4) 0.064(2) Uani 1 1 d . . .
H7A H 1.4931 0.4317 0.2059 0.077 Uiso 1 1 calc R . .
C8 C 1.4893(5) 0.3156(7) 0.1211(5) 0.074(2) Uani 1 1 d . . .
H8A H 1.5594 0.3070 0.1266 0.088 Uiso 1 1 calc R . .
C9 C 1.4265(6) 0.2536(6) 0.0652(4) 0.067(2) Uani 1 1 d . . .
H9A H 1.4544 0.2053 0.0325 0.081 Uiso 1 1 calc R . .
C10 C 1.3067(6) 0.4877(6) 0.2129(4) 0.0605(19) Uani 1 1 d . . .
O10 O 1.3615(4) 0.5655(4) 0.2439(3) 0.0846(16) Uani 1 1 d . . .
N11 N 1.2085(5) 0.4770(5) 0.2232(3) 0.0584(15) Uani 1 1 d D . .
H11N H 1.172(5) 0.415(4) 0.195(3) 0.09(3) Uiso 1 1 d D . .
C12 C 1.1598(5) 0.5607(6) 0.2680(4) 0.066(2) Uani 1 1 d . . .
H12A H 1.2117 0.6000 0.3040 0.080 Uiso 1 1 calc R . .
H12B H 1.1160 0.5204 0.2975 0.080 Uiso 1 1 calc R . .
C13 C 1.0969(6) 0.6486(5) 0.2157(4) 0.0551(18) Uani 1 1 d . . .
C14 C 0.9913(6) 0.6436(6) 0.2027(4) 0.067(2) Uani 1 1 d . . .
H14A H 0.9591 0.5886 0.2281 0.080 Uiso 1 1 calc R . .
C15 C 0.9330(6) 0.7195(6) 0.1523(4) 0.073(2) Uani 1 1 d . . .
H15A H 0.8625 0.7148 0.1445 0.088 Uiso 1 1 calc R . .
C16 C 0.9793(5) 0.8026(5) 0.1134(4) 0.0560(18) Uani 1 1 d . . .
C17 C 1.0849(6) 0.8101(6) 0.1279(4) 0.065(2) Uani 1 1 d . . .
H17A H 1.1174 0.8662 0.1037 0.078 Uiso 1 1 calc R . .
C18 C 1.1418(6) 0.7336(6) 0.1787(4) 0.063(2) Uani 1 1 d . . .
H18A H 1.2123 0.7398 0.1881 0.076 Uiso 1 1 calc R . .
P37 P 0.82650(14) 0.32054(16) 0.05831(11) 0.0615(6) Uani 1 1 d . . .
O37 O 0.8967(4) 0.2292(4) 0.0972(3) 0.0921(17) Uani 1 1 d . A .
N38 N 0.874(2) 0.417(4) -0.0003(19) 0.055(10) Uani 0.50 1 d PD A 1
H38N H 0.853(10) 0.419(12) -0.057(2) 0.083 Uiso 0.50 1 d PD B 1
C38 C 0.880(4) 0.405(5) -0.004(3) 0.080(17) Uani 0.50 1 d PU A 2
H38A H 0.8894 0.3584 -0.0482 0.096 Uiso 0.50 1 calc PR A 2
H38B H 0.8324 0.4653 -0.0236 0.096 Uiso 0.50 1 calc PR A 2
C39 C 0.9815(5) 0.4606(6) 0.0280(4) 0.073(2) Uani 1 1 d . . .
H39A H 0.9830 0.5009 0.0763 0.088 Uiso 1 1 calc R A 1
H39B H 1.0273 0.3958 0.0379 0.088 Uiso 1 1 calc R A 1
C40 C 0.7167(5) 0.2591(5) -0.0033(4) 0.0523(18) Uani 1 1 d . A .
C41 C 0.6955(6) 0.1419(6) 0.0081(4) 0.075(2) Uani 1 1 d . . .
H41A H 0.7361 0.0997 0.0464 0.089 Uiso 1 1 calc R A .
C42 C 0.6125(7) 0.0909(7) -0.0391(6) 0.088(3) Uani 1 1 d . A .
H42A H 0.5984 0.0139 -0.0324 0.106 Uiso 1 1 calc R . .
C43 C 0.5521(6) 0.1524(9) -0.0946(5) 0.084(3) Uani 1 1 d . . .
H43A H 0.4963 0.1174 -0.1247 0.101 Uiso 1 1 calc R A .
C44 C 0.5720(6) 0.2639(9) -0.1067(5) 0.088(3) Uani 1 1 d . A .
H44A H 0.5315 0.3045 -0.1460 0.105 Uiso 1 1 calc R . .
C45 C 0.6524(5) 0.3170(6) -0.0606(4) 0.072(2) Uani 1 1 d . . .
H45A H 0.6640 0.3944 -0.0682 0.086 Uiso 1 1 calc R A .
C46 C 0.7812(5) 0.4102(6) 0.1289(4) 0.0544(18) Uani 1 1 d . A .
C47 C 0.7260(5) 0.5089(6) 0.1088(4) 0.070(2) Uani 1 1 d . . .
H47A H 0.7130 0.5319 0.0575 0.084 Uiso 1 1 calc R A .
C48 C 0.6896(6) 0.5745(7) 0.1637(7) 0.092(3) Uani 1 1 d . A .
H48A H 0.6539 0.6417 0.1494 0.111 Uiso 1 1 calc R . .
C49 C 0.7068(7) 0.5395(10) 0.2390(7) 0.105(3) Uani 1 1 d . . .
H49A H 0.6806 0.5826 0.2753 0.126 Uiso 1 1 calc R A .
C50 C 0.7615(8) 0.4426(10) 0.2620(5) 0.103(3) Uani 1 1 d . A .
H50A H 0.7735 0.4211 0.3136 0.124 Uiso 1 1 calc R . .
C51 C 0.7992(6) 0.3763(7) 0.2073(5) 0.077(2) Uani 1 1 d . . .
H51A H 0.8359 0.3100 0.2223 0.092 Uiso 1 1 calc R A .
O60 O 1.0890(5) 0.2562(6) 0.1685(4) 0.115(2) Uani 1 1 d D . .
H60A H 1.042(6) 0.208(7) 0.133(5) 0.172 Uiso 1 1 d D . .
H60B H 1.053(7) 0.275(9) 0.210(4) 0.172 Uiso 1 1 d D . .

loop_
_atom_site_aniso_label
_atom_site_aniso_U_11
_atom_site_aniso_U_22
_atom_site_aniso_U_33
_atom_site_aniso_U_23
_atom_site_aniso_U_13
_atom_site_aniso_U_12
C1 0.086(6) 0.066(5) 0.085(6) -0.003(5) -0.002(5) -0.010(5)
N2 0.070(5) 0.058(4) 0.064(5) -0.006(4) 0.008(4) -0.006(3)
C3 0.064(5) 0.049(4) 0.067(5) 0.004(4) 0.006(4) 0.012(4)
O3 0.094(4) 0.100(4) 0.067(4) -0.025(3) 0.017(3) 0.019(3)
C4 0.065(5) 0.046(4) 0.054(4) 0.002(4) 0.022(4) 0.004(4)
C5 0.050(4) 0.048(4) 0.055(4) 0.013(4) 0.009(4) 0.000(3)
C6 0.049(4) 0.047(4) 0.051(4) 0.002(4) 0.008(3) 0.002(3)
C7 0.053(5) 0.064(5) 0.075(5) 0.001(4) 0.012(4) -0.009(4)
C8 0.036(4) 0.096(6) 0.093(6) 0.002(5) 0.023(4) 0.004(4)
C9 0.058(6) 0.074(5) 0.073(6) 0.001(4) 0.021(4) 0.005(4)
C10 0.066(5) 0.048(4) 0.062(5) 0.000(4) -0.002(4) -0.003(4)
O10 0.083(4) 0.068(3) 0.100(4) -0.025(3) 0.008(3) -0.013(3)
N11 0.060(4) 0.058(4) 0.056(4) -0.009(3) 0.006(3) 0.006(3)
C12 0.077(5) 0.068(5) 0.057(5) -0.013(4) 0.020(4) 0.002(4)
C13 0.062(5) 0.053(5) 0.051(4) -0.013(4) 0.013(4) 0.001(4)
C14 0.067(5) 0.059(5) 0.073(5) 0.002(4) 0.012(4) -0.009(4)
C15 0.060(5) 0.065(5) 0.095(6) 0.003(5) 0.014(5) -0.006(4)
C16 0.056(5) 0.048(4) 0.063(5) -0.004(4) 0.008(4) -0.003(4)
C17 0.071(6) 0.053(4) 0.076(5) -0.006(4) 0.026(4) -0.008(4)
C18 0.059(5) 0.066(5) 0.068(5) -0.011(4) 0.019(4) -0.009(4)
P37 0.0498(11) 0.0646(12) 0.0672(13) 0.0052(11) 0.0022(9) 0.0026(10)
O37 0.069(4) 0.075(3) 0.119(5) 0.016(3) -0.020(3) 0.017(3)
N38 0.023(9) 0.106(19) 0.035(11) -0.018(8) 0.001(5) 0.001(8)
C38 0.080(17) 0.080(17) 0.080(17) 0.0000(10) 0.014(3) 0.0000(10)
C39 0.075(6) 0.084(6) 0.058(5) -0.008(4) 0.003(4) 0.005(4)
C40 0.049(4) 0.052(4) 0.058(5) 0.003(4) 0.017(4) 0.003(3)
C41 0.061(5) 0.068(5) 0.094(6) -0.001(5) 0.011(4) 0.006(4)
C42 0.072(6) 0.061(5) 0.135(8) -0.028(6) 0.024(6) -0.003(5)
C43 0.045(5) 0.110(8) 0.097(7) -0.033(6) 0.015(5) -0.009(5)
C44 0.062(6) 0.123(8) 0.075(6) 0.010(6) 0.005(4) -0.015(5)
C45 0.063(5) 0.072(5) 0.074(5) 0.025(5) -0.006(4) -0.016(4)
C46 0.055(4) 0.062(5) 0.047(5) 0.003(4) 0.010(3) -0.011(4)
C47 0.067(5) 0.069(5) 0.075(6) -0.001(5) 0.021(4) 0.000(4)
C48 0.074(6) 0.082(6) 0.129(9) -0.006(7) 0.039(6) -0.006(5)
C49 0.093(8) 0.119(9) 0.113(10) -0.027(8) 0.042(7) -0.029(7)
C50 0.126(9) 0.123(8) 0.068(7) 0.004(7) 0.036(6) -0.034(7)
C51 0.081(6) 0.078(5) 0.068(6) 0.017(5) 0.002(4) -0.009(4)
O60 0.075(5) 0.120(5) 0.143(6) 0.057(5) 0.000(4) -0.014(3)

loop_
_atom_type_symbol
_atom_type_description
_atom_type_scat_dispersion_real
_atom_type_scat_dispersion_imag
_atom_type_scat_source
C C 0.0033 0.0016 'International Tables Vol C Tables 4.2.6.8 and 6.1.1.4'
H H 0.0000 0.0000 'International Tables Vol C Tables 4.2.6.8 and 6.1.1.4'
N N 0.0061 0.0033 'International Tables Vol C Tables 4.2.6.8 and 6.1.1.4'
O O 0.0106 0.0060 'International Tables Vol C Tables 4.2.6.8 and 6.1.1.4'
P P 0.1023 0.0942 'International Tables Vol C Tables 4.2.6.8 and 6.1.1.4'

loop_
_geom_angle_atom_site_label_1
_geom_angle_atom_site_label_2
_geom_angle_atom_site_label_3
_geom_angle
_geom_angle_site_symmetry_1
_geom_angle_site_symmetry_3
N2 C1 C16 114.1(6) . 3_765
N2 C1 H1A 108.7 . .
C16 C1 H1A 108.7 3_765 .
N2 C1 H1B 108.7 . .
C16 C1 H1B 108.7 3_765 .
H1A C1 H1B 107.6 . .
C3 N2 C1 121.9(6) . .
C3 N2 H2N 120(4) . .
C1 N2 H2N 118(4) . .
O3 C3 N2 121.4(7) . .
O3 C3 C4 122.2(7) . .
N2 C3 C4 116.3(7) . .
C5 C4 C9 118.9(7) . .
C5 C4 C3 123.2(7) . .
C9 C4 C3 117.9(7) . .
C6 C5 C4 121.0(6) . .
C6 C5 H5A 119.5 . .
C4 C5 H5A 119.5 . .
C5 C6 C7 119.5(6) . .
C5 C6 C10 123.4(6) . .
C7 C6 C10 117.1(6) . .
C8 C7 C6 119.6(7) . .
C8 C7 H7A 120.2 . .
C6 C7 H7A 120.2 . .
C7 C8 C9 121.1(7) . .
C7 C8 H8A 119.4 . .
C9 C8 H8A 119.4 . .
C8 C9 C4 119.9(7) . .
C8 C9 H9A 120.0 . .
C4 C9 H9A 120.0 . .
O10 C10 N11 121.3(7) . .
O10 C10 C6 121.3(7) . .
N11 C10 C6 117.4(6) . .
C10 N11 C12 122.5(6) . .
C10 N11 H11N 114(4) . .
C12 N11 H11N 123(4) . .
N11 C12 C13 111.6(5) . .
N11 C12 H12A 109.3 . .
C13 C12 H12A 109.3 . .
N11 C12 H12B 109.3 . .
C13 C12 H12B 109.3 . .
H12A C12 H12B 108.0 . .
C18 C13 C14 117.8(7) . .
C18 C13 C12 121.9(7) . .
C14 C13 C12 120.3(7) . .
C13 C14 C15 121.0(7) . .
C13 C14 H14A 119.5 . .
C15 C14 H14A 119.5 . .
C14 C15 C16 120.6(7) . .
C14 C15 H15A 119.7 . .
C16 C15 H15A 119.7 . .
C17 C16 C15 118.5(7) . .
C17 C16 C1 121.0(7) . 3_765
C15 C16 C1 120.5(7) . 3_765
C18 C17 C16 119.9(7) . .
C18 C17 H17A 120.0 . .
C16 C17 H17A 120.0 . .
C13 C18 C17 122.1(7) . .
C13 C18 H18A 119.0 . .
C17 C18 H18A 119.0 . .
O37 P37 C38 113.6(17) . .
O37 P37 N38 117.9(11) . .
O37 P37 C46 110.7(3) . .
C38 P37 C46 110(2) . .
N38 P37 C46 103.9(14) . .
O37 P37 C40 111.5(3) . .
C38 P37 C40 103.1(18) . .
N38 P37 C40 104.1(11) . .
C46 P37 C40 107.9(3) . .
C39 N38 P37 116.7(19) . .
C39 N38 H38N 114(8) . .
P37 N38 H38N 124(8) . .
C39 C38 P37 116(3) . .
C39 C38 H38N 117(10) . .
P37 C38 H38N 126(10) . .
C39 C38 H38A 108.2 . .
P37 C38 H38A 108.2 . .
C39 C38 H38B 108.2 . .
P37 C38 H38B 108.2 . .
H38A C38 H38B 107.3 . .
C39 C39 N38 113.1(15) 3_765 .
C39 C39 C38 113(2) 3_765 .
C39 C39 H39A 109.0 3_765 .
N38 C39 H39A 109.0 . .
C38 C39 H39A 114.7 . .
C39 C39 H39B 109.0 3_765 .
N38 C39 H39B 109.0 . .
C38 C39 H39B 103.2 . .
H39A C39 H39B 107.8 . .
C45 C40 C41 117.5(7) . .
C45 C40 P37 125.3(5) . .
C41 C40 P37 117.2(6) . .
C42 C41 C40 118.9(7) . .
C42 C41 H41A 120.5 . .
C40 C41 H41A 120.5 . .
C43 C42 C41 120.8(8) . .
C43 C42 H42A 119.6 . .
C41 C42 H42A 119.6 . .
C44 C43 C42 120.9(8) . .
C44 C43 H43A 119.6 . .
C42 C43 H43A 119.6 . .
C43 C44 C45 119.7(8) . .
C43 C44 H44A 120.2 . .
C45 C44 H44A 120.2 . .
C44 C45 C40 122.1(7) . .
C44 C45 H45A 118.9 . .
C40 C45 H45A 118.9 . .
C47 C46 C51 118.4(7) . .
C47 C46 P37 122.2(6) . .
C51 C46 P37 119.4(6) . .
C46 C47 C48 121.2(8) . .
C46 C47 H47A 119.4 . .
C48 C47 H47A 119.4 . .
C49 C48 C47 119.6(9) . .
C49 C48 H48A 120.2 . .
C47 C48 H48A 120.2 . .
C48 C49 C50 121.5(10) . .
C48 C49 H49A 119.2 . .
C50 C49 H49A 119.2 . .
C49 C50 C51 119.4(9) . .
C49 C50 H50A 120.3 . .
C51 C50 H50A 120.3 . .
C50 C51 C46 120.0(8) . .
C50 C51 H51A 120.0 . .
C46 C51 H51A 120.0 . .
H60A O60 H60B 105(9) . .

loop_
_geom_bond_atom_site_label_1
_geom_bond_atom_site_label_2
_geom_bond_distance
_geom_bond_site_symmetry_2
C1 N2 1.463(8) .
C1 C16 1.536(9) 3_765
C1 H1A 0.9700 .
C1 H1B 0.9700 .
N2 C3 1.379(8) .
N2 H2N 0.97(2) .
C3 O3 1.228(7) .
C3 C4 1.493(9) .
C4 C5 1.391(8) .
C4 C9 1.393(9) .
C5 C6 1.387(8) .
C5 H5A 0.9300 .
C6 C7 1.392(8) .
C6 C10 1.502(9) .
C7 C8 1.376(9) .
C7 H7A 0.9300 .
C8 C9 1.382(9) .
C8 H8A 0.9300 .
C9 H9A 0.9300 .
C10 O10 1.233(7) .
C10 N11 1.361(8) .
N11 C12 1.479(8) .
N11 H11N 0.97(2) .
C12 C13 1.529(9) .
C12 H12A 0.9700 .
C12 H12B 0.9700 .
C13 C18 1.381(9) .
C13 C14 1.391(9) .
C14 C15 1.393(9) .
C14 H14A 0.9300 .
C15 C16 1.395(9) .
C15 H15A 0.9300 .
C16 C17 1.393(8) .
C16 C1 1.536(9) 3_765
C17 C18 1.393(9) .
C17 H17A 0.9300 .
C18 H18A 0.9300 .
P37 O37 1.503(5) .
P37 C38 1.73(5) .
P37 N38 1.72(4) .
P37 C46 1.811(7) .
P37 C40 1.814(7) .
N38 C39 1.52(3) .
N38 H38N 0.98(2) .
C38 C39 1.52(5) .
C38 H38N 0.94(8) .
C38 H38A 0.9700 .
C38 H38B 0.9700 .
C39 C39 1.498(12) 3_765
C39 H39A 0.9700 .
C39 H39B 0.9700 .
C40 C45 1.381(8) .
C40 C41 1.419(9) .
C41 C42 1.397(10) .
C41 H41A 0.9300 .
C42 C43 1.359(11) .
C42 H42A 0.9300 .
C43 C44 1.353(10) .
C43 H43A 0.9300 .
C44 C45 1.376(10) .
C44 H44A 0.9300 .
C45 H45A 0.9300 .
C46 C47 1.382(9) .
C46 C51 1.417(9) .
C47 C48 1.388(10) .
C47 H47A 0.9300 .
C48 C49 1.370(11) .
C48 H48A 0.9300 .
C49 C50 1.369(12) .
C49 H49A 0.9300 .
C50 C51 1.400(11) .
C50 H50A 0.9300 .
C51 H51A 0.9300 .
O60 H60A 0.99(2) .
O60 H60B 0.98(2) .

loop_
_geom_hbond_atom_site_label_D
_geom_hbond_atom_site_label_H
_geom_hbond_atom_site_label_A
_geom_hbond_distance_DH
_geom_hbond_distance_HA
_geom_hbond_distance_DA
_geom_hbond_angle_DHA
N2 H2N O60 0.97(2) 2.35(2) 3.319(10) 175(6)
N11 H11N O60 0.97(2) 2.17(3) 3.097(9) 161(6)
O60 H60A O37 0.99(2) 1.95(8) 2.673(8) 128(8)

loop_
_geom_torsion_atom_site_label_1
_geom_torsion_atom_site_label_2
_geom_torsion_atom_site_label_3
_geom_torsion_atom_site_label_4
_geom_torsion
_geom_torsion_site_symmetry_1
_geom_torsion_site_symmetry_4
C16 C1 N2 C3 -94.3(8) 3_765 .
C1 N2 C3 O3 -3.6(10) . .
C1 N2 C3 C4 177.5(6) . .
O3 C3 C4 C5 158.9(6) . .
N2 C3 C4 C5 -22.2(9) . .
O3 C3 C4 C9 -18.5(10) . .
N2 C3 C4 C9 160.4(6) . .
C9 C4 C5 C6 -0.3(9) . .
C3 C4 C5 C6 -177.7(6) . .
C4 C5 C6 C7 -0.7(9) . .
C4 C5 C6 C10 177.4(6) . .
C5 C6 C7 C8 0.5(9) . .
C10 C6 C7 C8 -177.7(6) . .
C6 C7 C8 C9 0.7(11) . .
C7 C8 C9 C4 -1.7(11) . .
C5 C4 C9 C8 1.5(10) . .
C3 C4 C9 C8 179.0(6) . .
C5 C6 C10 O10 -157.9(6) . .
C7 C6 C10 O10 20.3(9) . .
C5 C6 C10 N11 21.0(9) . .
C7 C6 C10 N11 -160.8(6) . .
O10 C10 N11 C12 3.5(10) . .
C6 C10 N11 C12 -175.5(6) . .
C10 N11 C12 C13 97.3(7) . .
N11 C12 C13 C18 -72.1(8) . .
N11 C12 C13 C14 106.6(7) . .
C18 C13 C14 C15 1.9(10) . .
C12 C13 C14 C15 -176.8(6) . .
C13 C14 C15 C16 0.1(10) . .
C14 C15 C16 C17 -2.0(10) . .
C14 C15 C16 C1 176.5(6) . 3_765
C15 C16 C17 C18 1.8(10) . .
C1 C16 C17 C18 -176.6(6) 3_765 .
C14 C13 C18 C17 -2.1(9) . .
C12 C13 C18 C17 176.6(6) . .
C16 C17 C18 C13 0.3(10) . .
O37 P37 N38 C39 -41(3) . .
C38 P37 N38 C39 -85(26) . .
C46 P37 N38 C39 82(2) . .
C40 P37 N38 C39 -165(2) . .
O37 P37 C38 C39 -53(4) . .
N38 P37 C38 C39 85(27) . .
C46 P37 C38 C39 71(4) . .
C40 P37 C38 C39 -174(3) . .
P37 N38 C39 C39 177.3(18) . 3_765
P37 C38 C39 C39 -176(2) . 3_765
O37 P37 C40 C45 -162.9(6) . .
C38 P37 C40 C45 -41(2) . .
N38 P37 C40 C45 -34.7(15) . .
C46 P37 C40 C45 75.3(7) . .
O37 P37 C40 C41 16.8(6) . .
C38 P37 C40 C41 139(2) . .
N38 P37 C40 C41 145.0(14) . .
C46 P37 C40 C41 -105.0(5) . .
C45 C40 C41 C42 0.8(10) . .
P37 C40 C41 C42 -178.9(5) . .
C40 C41 C42 C43 -0.7(11) . .
C41 C42 C43 C44 1.4(13) . .
C42 C43 C44 C45 -2.2(13) . .
C43 C44 C45 C40 2.3(12) . .
C41 C40 C45 C44 -1.6(11) . .
P37 C40 C45 C44 178.1(6) . .
O37 P37 C46 C47 171.7(5) . .
C38 P37 C46 C47 45.6(18) . .
N38 P37 C46 C47 44.2(12) . .
C40 P37 C46 C47 -66.0(6) . .
O37 P37 C46 C51 -10.9(6) . .
C38 P37 C46 C51 -137.0(18) . .
N38 P37 C46 C51 -138.4(11) . .
C40 P37 C46 C51 111.5(5) . .
C51 C46 C47 C48 0.7(10) . .
P37 C46 C47 C48 178.1(5) . .
C46 C47 C48 C49 -1.4(11) . .
C47 C48 C49 C50 1.8(13) . .
C48 C49 C50 C51 -1.3(14) . .
C49 C50 C51 C46 0.5(12) . .
C47 C46 C51 C50 -0.2(10) . .
P37 C46 C51 C50 -177.7(6) . .
